data_7153891
loop_
_publ_author_name
'Lam, Hon-Wah'
'Man, Ka-Yi'
'Chan, Wai-Wing'
'Zhou, Zhongyuan'
'Yu, Wing-Yiu'

_publ_section_title
;
 Rhodium(iii)-catalyzed formal oxidative [4 + 1] cycloaddition of
 benzohydroxamic acids and \a-diazoesters. A facile synthesis of
 functionalized benzolactams.
;
_journal_issue 24
_journal_name_full 'Organic &amp; biomolecular chemistry'
_journal_page_first 4112
_journal_page_last 4116
_journal_paper_doi 10.1039/c4ob00512k
_journal_volume 12
_journal_year 2014
_chemical_formula_sum 'C38 H42 N2 O6 Rh2'
_chemical_formula_weight 828.56
_chemical_name_systematic
;
 ?
;
_space_group_IT_number 148
_symmetry_cell_setting rhombohedral
_symmetry_space_group_name_Hall '-R 3'
_symmetry_space_group_name_H-M 'R -3 :H'
_atom_sites_solution_hydrogens geom
_atom_sites_solution_primary direct
_atom_sites_solution_secondary difmap
_audit_creation_method SHELXL-97
_cell_angle_alpha 90.00
_cell_angle_beta 90.00
_cell_angle_gamma 120.00
_cell_formula_units_Z 9
_cell_length_a 34.5934(6)
_cell_length_b 34.5934(6)
_cell_length_c 8.2566(3)
_cell_measurement_reflns_used 9905
_cell_measurement_temperature 296(2)
_cell_measurement_theta_max 26.60
_cell_measurement_theta_min 2.36
_cell_volume 8556.9(4)
_computing_cell_refinement 'Bruker APEXII'
_computing_data_collection 'Bruker APEXII'
_computing_data_reduction 'Bruker SAINT'
_computing_molecular_graphics 'Bruker SHELXTL'
_computing_publication_material 'Bruker SHELXTL'
_computing_structure_refinement 'SHELXL-97 (Sheldrick, 1997)'
_computing_structure_solution 'SHELXS-97 (Sheldrick, 1990)'
_diffrn_ambient_temperature 296(2)
_diffrn_measured_fraction_theta_full 0.989
_diffrn_measured_fraction_theta_max 0.989
_diffrn_measurement_device_type 'Bruker APEXII CCD area detector'
_diffrn_measurement_method 'phi and omega scans'
_diffrn_radiation_monochromator graphite
_diffrn_radiation_source 'fine-focus sealed tube'
_diffrn_radiation_type MoK\a
_diffrn_radiation_wavelength 0.71073
_diffrn_reflns_av_R_equivalents 0.0472
_diffrn_reflns_av_sigmaI/netI 0.0320
_diffrn_reflns_limit_h_max 44
_diffrn_reflns_limit_h_min -44
_diffrn_reflns_limit_k_max 44
_diffrn_reflns_limit_k_min -44
_diffrn_reflns_limit_l_max 10
_diffrn_reflns_limit_l_min -10
_diffrn_reflns_number 30007
_diffrn_reflns_theta_full 27.48
_diffrn_reflns_theta_max 27.48
_diffrn_reflns_theta_min 2.04
_exptl_absorpt_coefficient_mu 0.913
_exptl_absorpt_correction_T_max 0.7456
_exptl_absorpt_correction_T_min 0.6128
_exptl_absorpt_correction_type multi-scan
_exptl_absorpt_process_details 'SAINT ver 7.34; Bruker SADABS'
_exptl_crystal_colour gold
_exptl_crystal_density_diffrn 1.447
_exptl_crystal_density_method 'not measured'
_exptl_crystal_description NEEDLE
_exptl_crystal_F_000 3798
_exptl_crystal_size_max 0.42
_exptl_crystal_size_mid 0.24
_exptl_crystal_size_min 0.24
_refine_diff_density_max 1.250
_refine_diff_density_min -1.203
_refine_diff_density_rms 0.184
_refine_ls_extinction_coef 0.00012(4)
_refine_ls_extinction_expression Fc^*^=kFc[1+0.001xFc^2^\l^3^/sin(2\q)]^-1/4^
_refine_ls_extinction_method SHELXL
_refine_ls_goodness_of_fit_ref 1.004
_refine_ls_hydrogen_treatment constr
_refine_ls_matrix_type full
_refine_ls_number_parameters 212
_refine_ls_number_reflns 4313
_refine_ls_number_restraints 3
_refine_ls_restrained_S_all 1.004
_refine_ls_R_factor_all 0.0885
_refine_ls_R_factor_gt 0.0649
_refine_ls_shift/su_max 0.014
_refine_ls_shift/su_mean 0.002
_refine_ls_structure_factor_coef Fsqd
_refine_ls_weighting_details 'calc w=1/[\s^2^(Fo^2^)+(0.1240P)^2^+175.6431P] where P=(Fo^2^+2Fc^2^)/3'
_refine_ls_weighting_scheme calc
_refine_ls_wR_factor_gt 0.1959
_refine_ls_wR_factor_ref 0.2312
_reflns_number_gt 3305
_reflns_number_total 4313
_reflns_threshold_expression >2sigma(I)
_cod_data_source_file c4ob00512k2.cif
_cod_data_source_block lhw16
_cod_depositor_comments
;
The following automatic conversions were performed:

'_symmetry_cell_setting' value 'Rhombohedral' changed to
'rhombohedral' according to
/usr/data/users/saulius/crontab/automatic-downloads/current/RSC/lib/dictionaries/cif_core.dic
dictionary named 'cif_core.dic' version 2.4.2 from 2011-04-26.

Automatic conversion script
Id: cif_fix_values 2281 2013-09-26 08:29:07Z andrius 
;
_cod_original_sg_symbol_H-M R-3
_cod_database_code 7153891

loop_
_symmetry_equiv_pos_as_xyz
'x, y, z'
'-y, x-y, z'
'-x+y, -x, z'
'x+2/3, y+1/3, z+1/3'
'-y+2/3, x-y+1/3, z+1/3'
'-x+y+2/3, -x+1/3, z+1/3'
'x+1/3, y+2/3, z+2/3'
'-y+1/3, x-y+2/3, z+2/3'
'-x+y+1/3, -x+2/3, z+2/3'
'-x, -y, -z'
'y, -x+y, -z'
'x-y, x, -z'
'-x+2/3, -y+1/3, -z+1/3'
'y+2/3, -x+y+1/3, -z+1/3'
'x-y+2/3, x+1/3, -z+1/3'
'-x+1/3, -y+2/3, -z+2/3'
'y+1/3, -x+y+2/3, -z+2/3'
'x-y+1/3, x+2/3, -z+2/3'

loop_
_atom_site_label
_atom_site_type_symbol
_atom_site_fract_x
_atom_site_fract_y
_atom_site_fract_z
_atom_site_U_iso_or_equiv
_atom_site_adp_type
_atom_site_occupancy
_atom_site_symmetry_multiplicity
_atom_site_calc_flag
_atom_site_refinement_flags
Rh1 Rh 0.358228(8) 0.145044(8) 0.76756(3) 0.03811(8) Uani 1 1 d .
O1 O 0.28681(12) 0.08007(11) 0.3737(4) 0.0706(10) Uani 1 1 d .
O2 O 0.49988(18) 0.1983(2) 0.5939(7) 0.148(3) Uani 1 1 d D
N1 N 0.33130(9) 0.14070(9) 0.5344(4) 0.0423(7) Uani 1 1 d .
C1 C 0.42950(11) 0.16355(12) 0.7198(5) 0.0488(10) Uani 1 1 d .
C2 C 0.42882(11) 0.18000(13) 0.8761(6) 0.0532(10) Uani 1 1 d .
C3 C 0.39688(11) 0.14273(13) 0.9736(5) 0.0510(10) Uani 1 1 d .
C4 C 0.38158(12) 0.10351(12) 0.8796(5) 0.0517(10) Uani 1 1 d .
C5 C 0.39909(12) 0.11585(13) 0.7220(5) 0.0497(10) Uani 1 1 d .
C6 C 0.45765(17) 0.22669(16) 0.9351(8) 0.0827(17) Uani 1 1 d .
H6A H 0.4855 0.2304 0.9728 0.124 Uiso 1 1 calc R
H6B H 0.4429 0.2325 1.0222 0.124 Uiso 1 1 calc R
H6C H 0.4630 0.2472 0.8481 0.124 Uiso 1 1 calc R
C7 C 0.38902(18) 0.1459(2) 1.1495(6) 0.0836(18) Uani 1 1 d .
H7A H 0.4115 0.1441 1.2117 0.125 Uiso 1 1 calc R
H7B H 0.3601 0.1217 1.1791 0.125 Uiso 1 1 calc R
H7C H 0.3903 0.1738 1.1708 0.125 Uiso 1 1 calc R
C8 C 0.35400(17) 0.05684(15) 0.9416(8) 0.0767(16) Uani 1 1 d .
H8A H 0.3732 0.0469 0.9855 0.115 Uiso 1 1 calc R
H8B H 0.3368 0.0375 0.8543 0.115 Uiso 1 1 calc R
H8C H 0.3342 0.0562 1.0246 0.115 Uiso 1 1 calc R
C9 C 0.39217(15) 0.08420(15) 0.5833(7) 0.0717(13) Uani 1 1 d .
H9A H 0.4145 0.0755 0.5882 0.108 Uiso 1 1 calc R
H9B H 0.3946 0.0989 0.4821 0.108 Uiso 1 1 calc R
H9C H 0.3631 0.0582 0.5919 0.108 Uiso 1 1 calc R
C10 C 0.45635(15) 0.1905(2) 0.5768(7) 0.0770(17) Uani 1 1 d .
H10A H 0.4433 0.1743 0.4772 0.092 Uiso 1 1 calc R
H10B H 0.4565 0.2186 0.5725 0.092 Uiso 1 1 calc R
C13 C 0.29602(12) 0.09812(11) 0.5067(5) 0.0479(9) Uani 1 1 d .
C14 C 0.27106(13) 0.07734(12) 0.6589(6) 0.0541(11) Uani 1 1 d .
C15 C 0.22789(15) 0.04062(14) 0.6600(7) 0.0659(14) Uani 1 1 d .
H15A H 0.2141 0.0265 0.5637 0.079 Uiso 1 1 calc R
C16 C 0.20581(17) 0.02550(16) 0.8058(8) 0.0780(18) Uani 1 1 d .
H16A H 0.1769 0.0013 0.8080 0.094 Uiso 1 1 calc R
C17 C 0.22670(16) 0.04632(16) 0.9485(7) 0.0744(16) Uani 1 1 d .
H17A H 0.2114 0.0366 1.0462 0.089 Uiso 1 1 calc R
C18 C 0.27029(15) 0.08156(14) 0.9468(6) 0.0601(13) Uani 1 1 d .
H18A H 0.2843 0.0946 1.0440 0.072 Uiso 1 1 calc R
C19 C 0.29352(11) 0.09779(11) 0.8003(5) 0.0433(9) Uani 1 1 d .
O3 O 0.5157(2) 0.2319(3) 0.3533(8) 0.218(3) Uani 1 1 d D
C11 C 0.52452(17) 0.2198(3) 0.4644(8) 0.197(6) Uani 1 1 d D
C12 C 0.5741(2) 0.2308(4) 0.5227(18) 0.265(10) Uani 1 1 d D
H12A H 0.5960 0.2510 0.4471 0.398 Uiso 1 1 calc R
H12B H 0.5752 0.2036 0.5272 0.398 Uiso 1 1 calc R
H12C H 0.5803 0.2443 0.6281 0.398 Uiso 1 1 calc R

loop_
_atom_site_aniso_label
_atom_site_aniso_U_11
_atom_site_aniso_U_22
_atom_site_aniso_U_33
_atom_site_aniso_U_23
_atom_site_aniso_U_13
_atom_site_aniso_U_12
Rh1 0.04502(11) 0.04002(10) 0.03571(15) -0.00063(8) -0.00240(9) 0.02607(7)
O1 0.0891(18) 0.0656(15) 0.0550(17) -0.0241(13) -0.0110(15) 0.0369(13)
O2 0.123(3) 0.165(4) 0.168(6) 0.052(4) 0.045(4) 0.080(3)
N1 0.0500(11) 0.0460(11) 0.0383(15) 0.0036(10) -0.0017(11) 0.0296(9)
C1 0.0505(13) 0.0574(15) 0.049(2) -0.0001(14) -0.0062(14) 0.0349(11)
C2 0.0468(13) 0.0575(16) 0.063(2) -0.0098(16) -0.0222(15) 0.0314(12)
C3 0.0564(14) 0.0758(17) 0.0381(18) -0.0012(14) -0.0040(14) 0.0461(12)
C4 0.0599(14) 0.0573(14) 0.055(2) 0.0088(14) -0.0028(15) 0.0421(11)
C5 0.0530(13) 0.0595(15) 0.050(2) -0.0029(14) -0.0058(15) 0.0382(11)
C6 0.077(2) 0.060(2) 0.113(4) -0.025(2) -0.041(3) 0.0353(18)
C7 0.093(3) 0.129(4) 0.041(2) -0.003(2) -0.006(2) 0.065(2)
C8 0.076(2) 0.064(2) 0.097(4) 0.021(2) -0.009(2) 0.0406(16)
C9 0.0826(19) 0.0812(19) 0.076(3) -0.0302(19) -0.020(2) 0.0595(14)
C10 0.0581(19) 0.102(3) 0.076(3) 0.016(3) 0.013(2) 0.0437(19)
C13 0.0580(14) 0.0430(13) 0.053(2) -0.0106(13) -0.0080(15) 0.0331(10)
C14 0.0561(16) 0.0425(14) 0.070(3) -0.0081(15) -0.0082(18) 0.0293(12)
C15 0.0601(19) 0.0408(16) 0.095(4) -0.0052(19) -0.008(2) 0.0242(14)
C16 0.056(2) 0.044(2) 0.121(5) 0.013(2) 0.007(3) 0.0149(17)
C17 0.066(2) 0.062(2) 0.093(3) 0.031(2) 0.025(2) 0.0306(17)
C18 0.067(2) 0.0573(19) 0.056(2) 0.0077(17) 0.0015(19) 0.0317(15)
C19 0.0437(13) 0.0414(13) 0.0497(19) 0.0091(13) 0.0043(13) 0.0250(10)
O3 0.131(8) 0.221(8) 0.268(9) 0.109(6) 0.055(6) 0.063(5)
C11 0.266(14) 0.145(11) 0.162(11) 0.043(7) 0.019(10) 0.089(8)
C12 0.274(19) 0.159(14) 0.225(15) 0.036(11) -0.006(15) 0.006(13)

loop_
_atom_type_symbol
_atom_type_description
_atom_type_scat_dispersion_real
_atom_type_scat_dispersion_imag
_atom_type_scat_source
C C 0.0033 0.0016 'International Tables Vol C Tables 4.2.6.8 and 6.1.1.4'
H H 0.0000 0.0000 'International Tables Vol C Tables 4.2.6.8 and 6.1.1.4'
N N 0.0061 0.0033 'International Tables Vol C Tables 4.2.6.8 and 6.1.1.4'
O O 0.0106 0.0060 'International Tables Vol C Tables 4.2.6.8 and 6.1.1.4'
Rh Rh -1.1178 0.9187 'International Tables Vol C Tables 4.2.6.8 and 6.1.1.4'

loop_
_geom_angle_atom_site_label_1
_geom_angle_atom_site_label_2
_geom_angle_atom_site_label_3
_geom_angle
_geom_angle_site_symmetry_1
_geom_angle_site_symmetry_3
C19 Rh1 N1 78.11(13) . .
C19 Rh1 C5 111.52(15) . .
N1 Rh1 C5 100.26(15) . .
C19 Rh1 N1 85.48(13) . 13_556
N1 Rh1 N1 81.24(13) . 13_556
C5 Rh1 N1 162.93(11) . 13_556
C19 Rh1 C4 92.05(14) . .
N1 Rh1 C4 129.57(15) . .
C5 Rh1 C4 38.06(16) . .
N1 Rh1 C4 147.90(14) 13_556 .
C19 Rh1 C3 108.40(15) . .
N1 Rh1 C3 164.07(15) . .
C5 Rh1 C3 63.90(16) . .
N1 Rh1 C3 113.32(14) 13_556 .
C4 Rh1 C3 37.85(16) . .
C19 Rh1 C1 149.88(16) . .
N1 Rh1 C1 104.00(14) . .
C5 Rh1 C1 38.37(14) . .
N1 Rh1 C1 124.63(12) 13_556 .
C4 Rh1 C1 63.04(14) . .
C3 Rh1 C1 62.90(15) . .
C19 Rh1 C2 145.94(16) . .
N1 Rh1 C2 135.11(13) . .
C5 Rh1 C2 62.49(15) . .
N1 Rh1 C2 104.41(14) 13_556 .
C4 Rh1 C2 62.20(14) . .
C3 Rh1 C2 37.65(14) . .
C1 Rh1 C2 36.26(16) . .
C11 O2 C10 110.7(6) . .
C13 N1 Rh1 110.4(2) . .
C13 N1 Rh1 111.4(3) . 13_556
Rh1 N1 Rh1 98.76(13) . 13_556
C2 C1 C5 107.3(3) . .
C2 C1 C10 126.6(4) . .
C5 C1 C10 126.0(4) . .
C2 C1 Rh1 73.6(2) . .
C5 C1 Rh1 66.7(2) . .
C10 C1 Rh1 124.3(3) . .
C1 C2 C3 107.9(3) . .
C1 C2 C6 126.6(4) . .
C3 C2 C6 125.5(4) . .
C1 C2 Rh1 70.1(2) . .
C3 C2 Rh1 67.2(2) . .
C6 C2 Rh1 131.0(4) . .
C4 C3 C2 107.5(4) . .
C4 C3 C7 127.5(4) . .
C2 C3 C7 124.1(4) . .
C4 C3 Rh1 70.5(2) . .
C2 C3 Rh1 75.2(2) . .
C7 C3 Rh1 128.1(4) . .
C5 C4 C3 108.5(3) . .
C5 C4 C8 126.1(4) . .
C3 C4 C8 125.3(4) . .
C5 C4 Rh1 69.7(3) . .
C3 C4 Rh1 71.6(2) . .
C8 C4 Rh1 127.7(3) . .
C4 C5 C1 108.3(3) . .
C4 C5 C9 126.1(4) . .
C1 C5 C9 125.1(4) . .
C4 C5 Rh1 72.3(3) . .
C1 C5 Rh1 74.9(3) . .
C9 C5 Rh1 124.7(3) . .
C2 C6 H6A 109.5 . .
C2 C6 H6B 109.5 . .
H6A C6 H6B 109.5 . .
C2 C6 H6C 109.5 . .
H6A C6 H6C 109.5 . .
H6B C6 H6C 109.5 . .
C3 C7 H7A 109.5 . .
C3 C7 H7B 109.5 . .
H7A C7 H7B 109.5 . .
C3 C7 H7C 109.5 . .
H7A C7 H7C 109.5 . .
H7B C7 H7C 109.5 . .
C4 C8 H8A 109.5 . .
C4 C8 H8B 109.5 . .
H8A C8 H8B 109.5 . .
C4 C8 H8C 109.5 . .
H8A C8 H8C 109.5 . .
H8B C8 H8C 109.5 . .
C5 C9 H9A 109.5 . .
C5 C9 H9B 109.5 . .
H9A C9 H9B 109.5 . .
C5 C9 H9C 109.5 . .
H9A C9 H9C 109.5 . .
H9B C9 H9C 109.5 . .
O2 C10 C1 108.3(5) . .
O2 C10 H10A 110.0 . .
C1 C10 H10A 110.0 . .
O2 C10 H10B 110.0 . .
C1 C10 H10B 110.0 . .
H10A C10 H10B 108.4 . .
O1 C13 N1 123.9(4) . .
O1 C13 C14 124.8(3) . .
N1 C13 C14 111.4(3) . .
C19 C14 C15 122.1(4) . .
C19 C14 C13 115.0(3) . .
C15 C14 C13 122.9(4) . .
C16 C15 C14 119.2(5) . .
C16 C15 H15A 120.4 . .
C14 C15 H15A 120.4 . .
C15 C16 C17 120.0(4) . .
C15 C16 H16A 120.0 . .
C17 C16 H16A 120.0 . .
C16 C17 C18 120.4(5) . .
C16 C17 H17A 119.8 . .
C18 C17 H17A 119.8 . .
C17 C18 C19 120.9(4) . .
C17 C18 H18A 119.6 . .
C19 C18 H18A 119.6 . .
C14 C19 C18 117.3(3) . .
C14 C19 Rh1 114.3(3) . .
C18 C19 Rh1 128.2(3) . .
O3 C11 O2 130.5(7) . .
O3 C11 C12 127.5(7) . .
O2 C11 C12 101.4(6) . .
C11 C12 H12A 109.5 . .
C11 C12 H12B 109.5 . .
H12A C12 H12B 109.5 . .
C11 C12 H12C 109.5 . .
H12A C12 H12C 109.5 . .
H12B C12 H12C 109.5 . .

loop_
_geom_bond_atom_site_label_1
_geom_bond_atom_site_label_2
_geom_bond_distance
_geom_bond_site_symmetry_2
Rh1 C19 2.024(3) .
Rh1 N1 2.111(3) .
Rh1 C5 2.142(4) .
Rh1 N1 2.169(3) 13_556
Rh1 C4 2.176(4) .
Rh1 C3 2.190(4) .
Rh1 C1 2.251(4) .
Rh1 C2 2.297(4) .
O1 C13 1.224(5) .
O2 C11 1.337(6) .
O2 C10 1.397(8) .
N1 C13 1.383(4) .
N1 Rh1 2.169(3) 13_556
C1 C2 1.416(6) .
C1 C5 1.447(5) .
C1 C10 1.503(7) .
C2 C3 1.451(5) .
C2 C6 1.493(6) .
C3 C4 1.416(6) .
C3 C7 1.491(6) .
C4 C5 1.408(6) .
C4 C8 1.496(6) .
C5 C9 1.519(6) .
C6 H6A 0.9600 .
C6 H6B 0.9600 .
C6 H6C 0.9600 .
C7 H7A 0.9600 .
C7 H7B 0.9600 .
C7 H7C 0.9600 .
C8 H8A 0.9600 .
C8 H8B 0.9600 .
C8 H8C 0.9600 .
C9 H9A 0.9600 .
C9 H9B 0.9600 .
C9 H9C 0.9600 .
C10 H10A 0.9700 .
C10 H10B 0.9700 .
C13 C14 1.490(6) .
C14 C19 1.385(6) .
C14 C15 1.395(5) .
C15 C16 1.381(8) .
C15 H15A 0.9300 .
C16 C17 1.381(9) .
C16 H16A 0.9300 .
C17 C18 1.386(6) .
C17 H17A 0.9300 .
C18 C19 1.405(6) .
C18 H18A 0.9300 .
O3 C11 1.113(7) .
C11 C12 1.632(8) .
C12 H12A 0.9600 .
C12 H12B 0.9600 .
C12 H12C 0.9600 .

loop_
_geom_torsion_atom_site_label_1
_geom_torsion_atom_site_label_2
_geom_torsion_atom_site_label_3
_geom_torsion_atom_site_label_4
_geom_torsion
_geom_torsion_site_symmetry_1
_geom_torsion_site_symmetry_4
C19 Rh1 N1 C13 -29.7(3) . .
C5 Rh1 N1 C13 80.4(3) . .
N1 Rh1 N1 C13 -116.9(3) 13_556 .
C4 Rh1 N1 C13 53.0(3) . .
C3 Rh1 N1 C13 86.3(5) . .
C1 Rh1 N1 C13 119.5(3) . .
C2 Rh1 N1 C13 141.5(3) . .
C19 Rh1 N1 Rh1 87.19(15) . 13_556
C5 Rh1 N1 Rh1 -162.76(12) . 13_556
N1 Rh1 N1 Rh1 0.0 13_556 13_556
C4 Rh1 N1 Rh1 169.92(12) . 13_556
C3 Rh1 N1 Rh1 -156.9(4) . 13_556
C1 Rh1 N1 Rh1 -123.66(13) . 13_556
C2 Rh1 N1 Rh1 -101.7(2) . 13_556
C19 Rh1 C1 C2 -116.2(3) . .
N1 Rh1 C1 C2 153.5(2) . .
C5 Rh1 C1 C2 -117.6(4) . .
N1 Rh1 C1 C2 64.5(3) 13_556 .
C4 Rh1 C1 C2 -79.0(3) . .
C3 Rh1 C1 C2 -36.3(2) . .
C19 Rh1 C1 C5 1.5(4) . .
N1 Rh1 C1 C5 -88.9(2) . .
N1 Rh1 C1 C5 -177.8(2) 13_556 .
C4 Rh1 C1 C5 38.7(2) . .
C3 Rh1 C1 C5 81.4(3) . .
C2 Rh1 C1 C5 117.6(4) . .
C19 Rh1 C1 C10 120.3(4) . .
N1 Rh1 C1 C10 29.9(4) . .
C5 Rh1 C1 C10 118.8(5) . .
N1 Rh1 C1 C10 -59.0(4) 13_556 .
C4 Rh1 C1 C10 157.5(4) . .
C3 Rh1 C1 C10 -159.8(4) . .
C2 Rh1 C1 C10 -123.5(5) . .
C5 C1 C2 C3 -1.9(5) . .
C10 C1 C2 C3 177.5(4) . .
Rh1 C1 C2 C3 56.6(3) . .
C5 C1 C2 C6 174.6(5) . .
C10 C1 C2 C6 -5.9(8) . .
Rh1 C1 C2 C6 -126.9(5) . .
C5 C1 C2 Rh1 -58.5(3) . .
C10 C1 C2 Rh1 120.9(5) . .
C19 Rh1 C2 C1 126.5(3) . .
N1 Rh1 C2 C1 -37.9(3) . .
C5 Rh1 C2 C1 38.3(2) . .
N1 Rh1 C2 C1 -129.9(2) 13_556 .
C4 Rh1 C2 C1 81.5(3) . .
C3 Rh1 C2 C1 120.4(4) . .
C19 Rh1 C2 C3 6.1(4) . .
N1 Rh1 C2 C3 -158.3(2) . .
C5 Rh1 C2 C3 -82.1(3) . .
N1 Rh1 C2 C3 109.6(3) 13_556 .
C4 Rh1 C2 C3 -38.9(3) . .
C1 Rh1 C2 C3 -120.4(4) . .
C19 Rh1 C2 C6 -111.9(5) . .
N1 Rh1 C2 C6 83.7(5) . .
C5 Rh1 C2 C6 160.0(5) . .
N1 Rh1 C2 C6 -8.3(5) 13_556 .
C4 Rh1 C2 C6 -156.8(5) . .
C3 Rh1 C2 C6 -117.9(6) . .
C1 Rh1 C2 C6 121.7(6) . .
C1 C2 C3 C4 5.2(5) . .
C6 C2 C3 C4 -171.4(5) . .
Rh1 C2 C3 C4 63.6(3) . .
C1 C2 C3 C7 175.3(5) . .
C6 C2 C3 C7 -1.2(8) . .
Rh1 C2 C3 C7 -126.3(5) . .
C1 C2 C3 Rh1 -58.4(3) . .
C6 C2 C3 Rh1 125.0(5) . .
C19 Rh1 C3 C4 68.5(3) . .
N1 Rh1 C3 C4 -43.5(5) . .
C5 Rh1 C3 C4 -37.0(2) . .
N1 Rh1 C3 C4 161.5(2) 13_556 .
C1 Rh1 C3 C4 -80.1(2) . .
C2 Rh1 C3 C4 -115.1(4) . .
C19 Rh1 C3 C2 -176.4(3) . .
N1 Rh1 C3 C2 71.6(5) . .
C5 Rh1 C3 C2 78.1(3) . .
N1 Rh1 C3 C2 -83.4(3) 13_556 .
C4 Rh1 C3 C2 115.1(4) . .
C1 Rh1 C3 C2 34.9(3) . .
C19 Rh1 C3 C7 -54.4(4) . .
N1 Rh1 C3 C7 -166.4(4) . .
C5 Rh1 C3 C7 -160.0(4) . .
N1 Rh1 C3 C7 38.6(4) 13_556 .
C4 Rh1 C3 C7 -122.9(5) . .
C1 Rh1 C3 C7 156.9(5) . .
C2 Rh1 C3 C7 122.0(5) . .
C2 C3 C4 C5 -6.5(5) . .
C7 C3 C4 C5 -176.2(5) . .
Rh1 C3 C4 C5 60.2(3) . .
C2 C3 C4 C8 169.7(4) . .
C7 C3 C4 C8 0.0(8) . .
Rh1 C3 C4 C8 -123.6(5) . .
C2 C3 C4 Rh1 -66.7(3) . .
C7 C3 C4 Rh1 123.6(5) . .
C19 Rh1 C4 C5 123.3(2) . .
N1 Rh1 C4 C5 47.1(2) . .
N1 Rh1 C4 C5 -151.9(2) 13_556 .
C3 Rh1 C4 C5 -118.7(3) . .
C1 Rh1 C4 C5 -39.0(2) . .
C2 Rh1 C4 C5 -80.0(2) . .
C19 Rh1 C4 C3 -117.9(2) . .
N1 Rh1 C4 C3 165.82(19) . .
C5 Rh1 C4 C3 118.7(3) . .
N1 Rh1 C4 C3 -33.2(3) 13_556 .
C1 Rh1 C4 C3 79.7(2) . .
C2 Rh1 C4 C3 38.7(2) . .
C19 Rh1 C4 C8 2.9(5) . .
N1 Rh1 C4 C8 -73.4(5) . .
C5 Rh1 C4 C8 -120.5(5) . .
N1 Rh1 C4 C8 87.6(5) 13_556 .
C3 Rh1 C4 C8 120.8(5) . .
C1 Rh1 C4 C8 -159.5(5) . .
C2 Rh1 C4 C8 159.5(5) . .
C3 C4 C5 C1 5.4(5) . .
C8 C4 C5 C1 -170.8(4) . .
Rh1 C4 C5 C1 66.8(3) . .
C3 C4 C5 C9 178.2(4) . .
C8 C4 C5 C9 2.0(7) . .
Rh1 C4 C5 C9 -120.4(4) . .
C3 C4 C5 Rh1 -61.4(3) . .
C8 C4 C5 Rh1 122.4(4) . .
C2 C1 C5 C4 -2.1(5) . .
C10 C1 C5 C4 178.5(4) . .
Rh1 C1 C5 C4 -65.0(3) . .
C2 C1 C5 C9 -175.0(4) . .
C10 C1 C5 C9 5.6(7) . .
Rh1 C1 C5 C9 122.1(4) . .
C2 C1 C5 Rh1 62.9(3) . .
C10 C1 C5 Rh1 -116.5(5) . .
C19 Rh1 C5 C4 -63.8(2) . .
N1 Rh1 C5 C4 -144.98(19) . .
N1 Rh1 C5 C4 121.4(4) 13_556 .
C3 Rh1 C5 C4 36.8(2) . .
C1 Rh1 C5 C4 115.4(3) . .
C2 Rh1 C5 C4 79.2(2) . .
C19 Rh1 C5 C1 -179.2(2) . .
N1 Rh1 C5 C1 99.6(2) . .
N1 Rh1 C5 C1 6.1(6) 13_556 .
C4 Rh1 C5 C1 -115.4(3) . .
C3 Rh1 C5 C1 -78.6(2) . .
C2 Rh1 C5 C1 -36.2(2) . .
C19 Rh1 C5 C9 58.3(4) . .
N1 Rh1 C5 C9 -22.9(3) . .
N1 Rh1 C5 C9 -116.5(5) 13_556 .
C4 Rh1 C5 C9 122.1(4) . .
C3 Rh1 C5 C9 158.9(4) . .
C1 Rh1 C5 C9 -122.5(4) . .
C2 Rh1 C5 C9 -158.7(4) . .
C11 O2 C10 C1 176.1(6) . .
C2 C1 C10 O2 80.6(7) . .
C5 C1 C10 O2 -100.0(6) . .
Rh1 C1 C10 O2 175.4(4) . .
Rh1 N1 C13 O1 -147.0(4) . .
Rh1 N1 C13 O1 104.2(5) 13_556 .
Rh1 N1 C13 C14 32.8(4) . .
Rh1 N1 C13 C14 -75.9(4) 13_556 .
O1 C13 C14 C19 163.1(5) . .
N1 C13 C14 C19 -16.8(6) . .
O1 C13 C14 C15 -18.2(8) . .
N1 C13 C14 C15 161.9(4) . .
C19 C14 C15 C16 3.5(8) . .
C13 C14 C15 C16 -175.1(5) . .
C14 C15 C16 C17 -0.9(9) . .
C15 C16 C17 C18 -1.9(9) . .
C16 C17 C18 C19 2.2(9) . .
C15 C14 C19 C18 -3.1(7) . .
C13 C14 C19 C18 175.5(4) . .
C15 C14 C19 Rh1 172.5(4) . .
C13 C14 C19 Rh1 -8.8(5) . .
C17 C18 C19 C14 0.3(7) . .
C17 C18 C19 Rh1 -174.7(4) . .
N1 Rh1 C19 C14 20.5(3) . .
C5 Rh1 C19 C14 -76.0(4) . .
N1 Rh1 C19 C14 102.5(3) 13_556 .
C4 Rh1 C19 C14 -109.6(3) . .
C3 Rh1 C19 C14 -144.4(3) . .
C1 Rh1 C19 C14 -76.9(5) . .
C2 Rh1 C19 C14 -148.3(3) . .
N1 Rh1 C19 C18 -164.4(4) . .
C5 Rh1 C19 C18 99.2(4) . .
N1 Rh1 C19 C18 -82.4(4) 13_556 .
C4 Rh1 C19 C18 65.5(4) . .
C3 Rh1 C19 C18 30.7(5) . .
C1 Rh1 C19 C18 98.2(5) . .
C2 Rh1 C19 C18 26.8(6) . .
C10 O2 C11 O3 1.1(15) . .
C10 O2 C11 C12 172.7(8) . .
